data_2212270
loop_
_publ_author_name
'Novak, Igor'

_publ_section_title
;
 2,3-Diiodonaphthalene
;
_journal_coeditor_code KP2074
_journal_issue 2
_journal_name_full 'Acta Crystallographica Section E'
_journal_page_first o440
_journal_page_last o441
_journal_paper_doi 10.1107/S1600536806054973
_journal_volume 63
_journal_year 2007
_chemical_formula_iupac 'C10 H6 I2'
_chemical_formula_moiety 'C10 H6 I2'
_chemical_formula_sum 'C10 H6 I2'
_chemical_formula_weight 379.95
_chemical_name_common 2,3-diiodonaphthalene
_chemical_name_systematic
;
2,3-Diiodonaphthalene
;
_space_group_IT_number 61
_space_group_name_Hall '-P 2ac 2ab'
_symmetry_cell_setting orthorhombic
_symmetry_space_group_name_Hall '-P 2ac 2ab'
_symmetry_space_group_name_H-M 'P b c a'
_atom_sites_solution_hydrogens geom
_atom_sites_solution_primary direct
_atom_sites_solution_secondary difmap
_audit_creation_method SHELXL-97
_cell_angle_alpha 90.00
_cell_angle_beta 90.00
_cell_angle_gamma 90.00
_cell_formula_units_Z 8
_cell_length_a 11.9420(9)
_cell_length_b 8.0583(6)
_cell_length_c 21.0592(16)
_cell_measurement_reflns_used 2600
_cell_measurement_temperature 295(2)
_cell_measurement_theta_max 25.994
_cell_measurement_theta_min 2.576
_cell_volume 2026.6(3)
_computing_cell_refinement 'SAINT (Bruker, 1997)'
_computing_data_collection 'SMART (Bruker, 1997)'
_computing_data_reduction SAINT
_computing_molecular_graphics 'SHELXTL (Sheldrick, 1997b)'
_computing_publication_material SHELXTL
_computing_structure_refinement 'SHELXL97 (Sheldrick, 1997a)'
_computing_structure_solution 'SHELXS97 (Sheldrick, 1997a)'
_diffrn_ambient_temperature 295(2)
_diffrn_measured_fraction_theta_full 0.999
_diffrn_measured_fraction_theta_max 0.999
_diffrn_measurement_device_type 'Bruker SMART CCD area-detector'
_diffrn_measurement_method '\f and \w'
_diffrn_radiation_monochromator graphite
_diffrn_radiation_source 'fine-focus sealed tube'
_diffrn_radiation_type MoK\a
_diffrn_radiation_wavelength 0.71073
_diffrn_reflns_av_R_equivalents 0.0473
_diffrn_reflns_av_sigmaI/netI 0.0422
_diffrn_reflns_limit_h_max 15
_diffrn_reflns_limit_h_min -15
_diffrn_reflns_limit_k_max 10
_diffrn_reflns_limit_k_min -10
_diffrn_reflns_limit_l_max 20
_diffrn_reflns_limit_l_min -27
_diffrn_reflns_number 13214
_diffrn_reflns_theta_full 27.50
_diffrn_reflns_theta_max 27.50
_diffrn_reflns_theta_min 2.58
_diffrn_standards_decay_% 0
_exptl_absorpt_coefficient_mu 6.150
_exptl_absorpt_correction_T_max 0.7910
_exptl_absorpt_correction_T_min 0.2289
_exptl_absorpt_correction_type multi-scan
_exptl_absorpt_process_details '(SADABS; Sheldrick, 2001)'
_exptl_crystal_colour red
_exptl_crystal_density_diffrn 2.491
_exptl_crystal_density_method 'not measured'
_exptl_crystal_description 'thin plate'
_exptl_crystal_F_000 1376
_exptl_crystal_size_max 0.34
_exptl_crystal_size_mid 0.20
_exptl_crystal_size_min 0.04
_refine_diff_density_max 2.018
_refine_diff_density_min -1.025
_refine_ls_extinction_method none
_refine_ls_goodness_of_fit_ref 1.125
_refine_ls_matrix_type full
_refine_ls_number_parameters 109
_refine_ls_number_reflns 2327
_refine_ls_number_restraints 0
_refine_ls_restrained_S_all 1.125
_refine_ls_R_factor_all 0.0751
_refine_ls_R_factor_gt 0.0603
_refine_ls_shift/su_max 0.001
_refine_ls_shift/su_mean 0.000
_refine_ls_structure_factor_coef Fsqd
_refine_ls_weighting_details 'calc w=1/[\s^2^(Fo^2^)+(0.0619P)^2^+7.1027P] where P=(Fo^2^+2Fc^2^)/3'
_refine_ls_weighting_scheme calc
_refine_ls_wR_factor_gt 0.1383
_refine_ls_wR_factor_ref 0.1466
_reflns_number_gt 1864
_reflns_number_total 2327
_reflns_threshold_expression I>2\s(I)
_cod_data_source_file kp2074.cif
_cod_data_source_block I
_cod_database_code 2212270
_cod_database_fobs_code 2212270

loop_
_symmetry_equiv_pos_as_xyz
'x, y, z'
'-x+1/2, -y, z+1/2'
'-x, y+1/2, -z+1/2'
'x+1/2, -y+1/2, -z'
'-x, -y, -z'
'x-1/2, y, -z-1/2'
'x, -y-1/2, z-1/2'
'-x-1/2, y-1/2, z'

loop_
_atom_site_type_symbol
_atom_site_label
_atom_site_fract_x
_atom_site_fract_y
_atom_site_fract_z
_atom_site_U_iso_or_equiv
_atom_site_adp_type
_atom_site_calc_flag
_atom_site_refinement_flags
_atom_site_occupancy
I I1 0.24367(5) 0.56105(8) 0.55687(3) 0.0688(3) Uani d . 1
I I2 -0.02643(5) 0.77058(9) 0.55422(2) 0.0635(2) Uani d . 1
C C1 0.2187(5) 0.6204(9) 0.6958(4) 0.0447(16) Uani d . 1
H H1 0.2876 0.5667 0.6961 0.054 Uiso calc R 1
C C2 0.1674(6) 0.6484(8) 0.6395(3) 0.0425(15) Uani d . 1
C C3 0.0632(6) 0.7317(9) 0.6391(3) 0.0415(15) Uani d . 1
C C4 0.0155(6) 0.7845(9) 0.6935(3) 0.0415(16) Uani d . 1
H H4 -0.0518 0.8424 0.6919 0.050 Uiso calc R 1
C C5 0.0659(6) 0.7534(9) 0.7527(4) 0.0424(15) Uani d . 1
C C6 0.0179(8) 0.8039(12) 0.8105(4) 0.059(2) Uani d . 1
H H6 -0.0490 0.8628 0.8103 0.070 Uiso calc R 1
C C7 0.0680(9) 0.7677(12) 0.8668(4) 0.069(2) Uani d . 1
H H7 0.0335 0.7981 0.9046 0.083 Uiso calc R 1
C C8 0.1704(8) 0.6856(12) 0.8682(4) 0.068(2) Uani d . 1
H H8 0.2044 0.6635 0.9070 0.081 Uiso calc R 1
C C9 0.2204(7) 0.6382(11) 0.8147(4) 0.061(2) Uani d . 1
H H9 0.2887 0.5831 0.8169 0.073 Uiso calc R 1
C C10 0.1711(6) 0.6701(8) 0.7538(4) 0.0441(16) Uani d . 1

loop_
_atom_site_aniso_label
_atom_site_aniso_U_11
_atom_site_aniso_U_22
_atom_site_aniso_U_33
_atom_site_aniso_U_12
_atom_site_aniso_U_13
_atom_site_aniso_U_23
I1 0.0833(4) 0.0568(4) 0.0664(4) 0.0110(3) 0.0297(3) -0.0083(3)
I2 0.0620(4) 0.0906(5) 0.0377(3) 0.0032(3) -0.0112(2) 0.0023(3)
C1 0.033(3) 0.042(4) 0.059(5) 0.005(3) 0.003(3) 0.005(3)
C2 0.043(4) 0.037(3) 0.047(4) 0.001(3) 0.006(3) 0.001(3)
C3 0.044(3) 0.041(3) 0.040(4) -0.003(3) -0.010(3) 0.004(3)
C4 0.034(3) 0.044(4) 0.047(4) 0.006(3) 0.001(3) 0.000(3)
C5 0.042(3) 0.047(4) 0.039(4) -0.005(3) 0.000(3) 0.003(3)
C6 0.063(5) 0.067(5) 0.046(5) -0.002(4) 0.008(4) -0.004(4)
C7 0.093(7) 0.082(6) 0.033(4) -0.017(5) 0.009(4) -0.001(4)
C8 0.078(6) 0.092(7) 0.034(4) -0.018(5) -0.013(4) 0.007(4)
C9 0.055(5) 0.060(5) 0.068(6) -0.008(4) -0.017(4) 0.019(4)
C10 0.040(3) 0.046(4) 0.046(4) -0.009(3) -0.010(3) 0.011(3)

loop_
_atom_type_symbol
_atom_type_description
_atom_type_scat_dispersion_real
_atom_type_scat_dispersion_imag
_atom_type_scat_source
C C 0.0033 0.0016 'International Tables Vol C Tables 4.2.6.8 and 6.1.1.4'
H H 0.0000 0.0000 'International Tables Vol C Tables 4.2.6.8 and 6.1.1.4'
I I -0.4742 1.8119 'International Tables Vol C Tables 4.2.6.8 and 6.1.1.4'

loop_
_geom_angle_atom_site_label_1
_geom_angle_atom_site_label_2
_geom_angle_atom_site_label_3
_geom_angle
C2 C1 C10 122.1(6)
C2 C1 H1 119.0
C10 C1 H1 119.0
C1 C2 C3 118.9(6)
C1 C2 I1 118.4(5)
C3 C2 I1 122.6(5)
C4 C3 C2 121.0(6)
C4 C3 I2 117.4(5)
C2 C3 I2 121.6(5)
C3 C4 C5 121.1(6)
C3 C4 H4 119.4
C5 C4 H4 119.4
C6 C5 C4 122.8(7)
C6 C5 C10 118.8(7)
C4 C5 C10 118.4(6)
C7 C6 C5 121.0(9)
C7 C6 H6 119.5
C5 C6 H6 119.5
C6 C7 C8 120.5(8)
C6 C7 H7 119.8
C8 C7 H7 119.8
C9 C8 C7 120.9(8)
C9 C8 H8 119.6
C7 C8 H8 119.6
C8 C9 C10 121.4(8)
C8 C9 H9 119.3
C10 C9 H9 119.3
C1 C10 C5 118.5(6)
C1 C10 C9 124.1(7)
C5 C10 C9 117.4(7)

loop_
_geom_bond_atom_site_label_1
_geom_bond_atom_site_label_2
_geom_bond_distance
I1 C2 2.087(7)
I2 C3 2.107(7)
C1 C2 1.353(7)
C1 C10 1.405(7)
C1 H1 0.9300
C2 C3 1.413(6)
C3 C4 1.349(6)
C4 C5 1.407(6)
C4 H4 0.9300
C5 C6 1.405(7)
C5 C10 1.425(7)
C6 C7 1.358(7)
C6 H6 0.9300
C7 C8 1.391(7)
C7 H7 0.9300
C8 C9 1.330(7)
C8 H8 0.9300
C9 C10 1.434(6)
C9 H9 0.9300

loop_
_cod_related_entry_id
_cod_related_entry_database
_cod_related_entry_code
1 ChemSpider 9112992
